data_7102800
loop_
_publ_author_name
'Armstrong, David R.'
'Clegg, William'
'Dale, Sophie H.'
'Garc\'ia-\'Alvarez, Joaqu\'in'
'Harrington, Ross W.'
'Hevia, Eva'
'Honeyman, Gordon W.'
'Kennedy, Alan R.'
'Mulvey, Robert E.'
'O'Hara, Charles T.'

_publ_section_title
;
 Transamination chemistry of sodium TMP-zincate: synthesis and crystal
 structure of a chiral amidozincate
;
_journal_coden_ASTM CHCOFS
_journal_issue 2
_journal_name_full
;
 Chemical Communications (Cambridge, United Kingdom)
;
_journal_page_first 187
_journal_page_last 189
_journal_paper_doi 10.1039/b713987j
_journal_year 2008
_chemical_formula_moiety 'C20 H48 N3 Na Zn'
_chemical_formula_sum 'C20 H48 N3 Na Zn'
_chemical_formula_weight 418.97
_space_group_IT_number 15
_symmetry_cell_setting monoclinic
_symmetry_space_group_name_Hall '-C 2yc'
_symmetry_space_group_name_H-M 'C 1 2/c 1'
_atom_sites_solution_hydrogens geom
_atom_sites_solution_primary direct
_atom_sites_solution_secondary difmap
_audit_creation_method SHELXL-97
_cell_angle_alpha 90.00
_cell_angle_beta 102.215(2)
_cell_angle_gamma 90.00
_cell_formula_units_Z 8
_cell_length_a 27.7184(10)
_cell_length_b 9.8386(3)
_cell_length_c 19.6286(7)
_cell_measurement_reflns_used 6042
_cell_measurement_temperature 150(2)
_cell_measurement_theta_max 27.10
_cell_measurement_theta_min 1.00
_cell_volume 5231.7(3)
_computing_data_collection 'Denzo & Collect'
_computing_molecular_graphics SHELXTL
_computing_publication_material SHELXL97
_computing_structure_refinement SHELXL97
_computing_structure_solution SIR
_diffrn_ambient_temperature 150(2)
_diffrn_measured_fraction_theta_full 0.997
_diffrn_measured_fraction_theta_max 0.997
_diffrn_measurement_device_type 'Nonius KappaCCD'
_diffrn_measurement_method '\f and \w scans'
_diffrn_radiation_monochromator graphite
_diffrn_radiation_source 'fine-focus sealed tube'
_diffrn_radiation_type MoK\a
_diffrn_radiation_wavelength 0.71073
_diffrn_reflns_av_R_equivalents 0.081
_diffrn_reflns_av_sigmaI/netI 0.0758
_diffrn_reflns_limit_h_max 35
_diffrn_reflns_limit_h_min -35
_diffrn_reflns_limit_k_max 12
_diffrn_reflns_limit_k_min -9
_diffrn_reflns_limit_l_max 25
_diffrn_reflns_limit_l_min -25
_diffrn_reflns_number 34146
_diffrn_reflns_theta_full 27.11
_diffrn_reflns_theta_max 27.11
_diffrn_reflns_theta_min 2.85
_diffrn_standards_number 0
_exptl_absorpt_coefficient_mu 0.963
_exptl_absorpt_correction_type none
_exptl_crystal_colour colourless
_exptl_crystal_density_diffrn 1.064
_exptl_crystal_density_method 'not measured'
_exptl_crystal_description plate
_exptl_crystal_F_000 1840
_exptl_crystal_size_max 0.30
_exptl_crystal_size_mid 0.18
_exptl_crystal_size_min 0.05
_refine_diff_density_max 0.470
_refine_diff_density_min -0.295
_refine_diff_density_rms 0.066
_refine_ls_extinction_method none
_refine_ls_goodness_of_fit_ref 1.037
_refine_ls_hydrogen_treatment mixed
_refine_ls_matrix_type full
_refine_ls_number_parameters 251
_refine_ls_number_reflns 5767
_refine_ls_number_restraints 0
_refine_ls_restrained_S_all 1.037
_refine_ls_R_factor_all 0.1029
_refine_ls_R_factor_gt 0.0491
_refine_ls_shift/su_max 0.001
_refine_ls_shift/su_mean 0.000
_refine_ls_structure_factor_coef Fsqd
_refine_ls_weighting_details 'calc w=1/[\s^2^(Fo^2^)+(0.0306P)^2^+5.3123P] where P=(Fo^2^+2Fc^2^)/3'
_refine_ls_weighting_scheme calc
_refine_ls_wR_factor_gt 0.0794
_refine_ls_wR_factor_ref 0.0943
_reflns_number_gt 3733
_reflns_number_total 5767
_reflns_threshold_expression I>2\s(I)
_cod_data_source_file b713987j.txt
_cod_data_source_block grem265_compound2
_cod_original_sg_symbol_H-M 'C 2/c'
_cod_database_code 7102800

loop_
_symmetry_equiv_pos_as_xyz
'x, y, z'
'-x, y, -z+1/2'
'x+1/2, y+1/2, z'
'-x+1/2, y+1/2, -z+1/2'
'-x, -y, -z'
'x, -y, z-1/2'
'-x+1/2, -y+1/2, -z'
'x+1/2, -y+1/2, z-1/2'

loop_
_atom_site_label
_atom_site_type_symbol
_atom_site_fract_x
_atom_site_fract_y
_atom_site_fract_z
_atom_site_U_iso_or_equiv
_atom_site_adp_type
_atom_site_occupancy
_atom_site_symmetry_multiplicity
_atom_site_calc_flag
_atom_site_refinement_flags
_atom_site_disorder_assembly
_atom_site_disorder_group
Zn Zn 0.618112(11) 0.46250(3) -0.043627(16) 0.02712(10) Uani 1 1 d . . .
Na Na 0.63273(4) 0.23478(10) 0.09304(6) 0.0360(3) Uani 1 1 d . . .
N1 N 0.64196(7) 0.4623(2) 0.06259(10) 0.0252(5) Uani 1 1 d . . .
N2 N 0.69361(8) 0.0959(2) 0.17131(12) 0.0347(6) Uani 1 1 d . . .
N3 N 0.58275(8) 0.0604(2) 0.13566(12) 0.0335(6) Uani 1 1 d . . .
C1 C 0.61237(11) 0.2755(3) -0.09248(15) 0.0373(7) Uani 1 1 d . . .
C2 C 0.55991(13) 0.2554(4) -0.1358(2) 0.0720(12) Uani 1 1 d . . .
H2A H 0.5516 0.3305 -0.1690 0.108 Uiso 1 1 calc R . .
H2B H 0.5365 0.2537 -0.1047 0.108 Uiso 1 1 calc R . .
H2C H 0.5581 0.1693 -0.1612 0.108 Uiso 1 1 calc R . .
C3 C 0.64743(12) 0.2758(3) -0.14236(16) 0.0495(9) Uani 1 1 d . . .
H3A H 0.6815 0.2832 -0.1158 0.074 Uiso 1 1 calc R . .
H3B H 0.6399 0.3533 -0.1742 0.074 Uiso 1 1 calc R . .
H3C H 0.6435 0.1911 -0.1693 0.074 Uiso 1 1 calc R . .
C4 C 0.6259(2) 0.1515(3) -0.0456(2) 0.0606(11) Uani 1 1 d . . .
C5 C 0.60180(10) 0.6421(3) -0.09686(15) 0.0352(7) Uani 1 1 d . . .
C6 C 0.55933(11) 0.6231(3) -0.15996(16) 0.0472(8) Uani 1 1 d . . .
H6A H 0.5521 0.7098 -0.1845 0.071 Uiso 1 1 calc R . .
H6B H 0.5299 0.5916 -0.1443 0.071 Uiso 1 1 calc R . .
H6C H 0.5687 0.5555 -0.1915 0.071 Uiso 1 1 calc R . .
C7 C 0.64669(11) 0.6897(4) -0.12472(17) 0.0537(9) Uani 1 1 d . . .
H7A H 0.6387 0.7749 -0.1505 0.081 Uiso 1 1 calc R . .
H7B H 0.6553 0.6201 -0.1558 0.081 Uiso 1 1 calc R . .
H7C H 0.6747 0.7043 -0.0856 0.081 Uiso 1 1 calc R . .
C8 C 0.58699(13) 0.7569(3) -0.05295(17) 0.0513(9) Uani 1 1 d . . .
H8A H 0.6140 0.7749 -0.0130 0.077 Uiso 1 1 calc R . .
H8B H 0.5574 0.7302 -0.0363 0.077 Uiso 1 1 calc R . .
H8C H 0.5800 0.8392 -0.0814 0.077 Uiso 1 1 calc R . .
C9 C 0.55594(10) 0.4937(3) 0.06733(16) 0.0418(8) Uani 1 1 d . . .
H9A H 0.5487 0.5079 0.0168 0.063 Uiso 1 1 calc R . .
H9B H 0.5332 0.5480 0.0882 0.063 Uiso 1 1 calc R . .
H9C H 0.5519 0.3972 0.0773 0.063 Uiso 1 1 calc R . .
C10 C 0.60869(9) 0.5370(3) 0.09782(13) 0.0318(6) Uani 1 1 d . . .
H10 H 0.6117 0.6360 0.0879 0.038 Uiso 1 1 calc R . .
C11 C 0.61962(12) 0.5179(4) 0.17699(15) 0.0515(9) Uani 1 1 d . . .
H11A H 0.6191 0.4208 0.1879 0.077 Uiso 1 1 calc R . .
H11B H 0.5945 0.5653 0.1965 0.077 Uiso 1 1 calc R . .
H11C H 0.6523 0.5554 0.1973 0.077 Uiso 1 1 calc R . .
C12 C 0.70583(11) 0.6504(3) 0.08513(17) 0.0478(8) Uani 1 1 d . . .
H12A H 0.6948 0.6845 0.0375 0.072 Uiso 1 1 calc R . .
H12B H 0.7415 0.6644 0.1004 0.072 Uiso 1 1 calc R . .
H12C H 0.6886 0.6995 0.1163 0.072 Uiso 1 1 calc R . .
C13 C 0.69417(10) 0.4977(3) 0.08706(15) 0.0342(7) Uani 1 1 d . . .
H13 H 0.7046 0.4664 0.1365 0.041 Uiso 1 1 calc R . .
C14 C 0.72503(11) 0.4216(3) 0.04413(18) 0.0521(9) Uani 1 1 d . . .
H14A H 0.7184 0.3239 0.0458 0.078 Uiso 1 1 calc R . .
H14B H 0.7601 0.4387 0.0632 0.078 Uiso 1 1 calc R . .
H14C H 0.7165 0.4530 -0.0043 0.078 Uiso 1 1 calc R . .
C15 C 0.72896(12) 0.1753(4) 0.22220(17) 0.0576(10) Uani 1 1 d . . .
H15A H 0.7522 0.1137 0.2517 0.086 Uiso 1 1 calc R . .
H15B H 0.7112 0.2281 0.2513 0.086 Uiso 1 1 calc R . .
H15C H 0.7471 0.2372 0.1976 0.086 Uiso 1 1 calc R . .
C16 C 0.72060(11) 0.0183(3) 0.12796(18) 0.0508(9) Uani 1 1 d . . .
H16A H 0.7391 0.0807 0.1042 0.076 Uiso 1 1 calc R . .
H16B H 0.6972 -0.0338 0.0932 0.076 Uiso 1 1 calc R . .
H16C H 0.7436 -0.0442 0.1574 0.076 Uiso 1 1 calc R . .
C17 C 0.66545(11) 0.0039(3) 0.20767(17) 0.0454(8) Uani 1 1 d . . .
H17A H 0.6574 0.0524 0.2481 0.054 Uiso 1 1 calc R . .
H17B H 0.6865 -0.0749 0.2258 0.054 Uiso 1 1 calc R . .
C18 C 0.61841(11) -0.0470(3) 0.16214(18) 0.0473(8) Uani 1 1 d . . .
H18A H 0.6265 -0.0963 0.1221 0.057 Uiso 1 1 calc R . .
H18B H 0.6028 -0.1126 0.1891 0.057 Uiso 1 1 calc R . .
C19 C 0.56042(13) 0.1164(4) 0.19056(18) 0.0598(10) Uani 1 1 d . . .
H19A H 0.5352 0.1833 0.1704 0.090 Uiso 1 1 calc R . .
H19B H 0.5859 0.1605 0.2258 0.090 Uiso 1 1 calc R . .
H19C H 0.5451 0.0430 0.2123 0.090 Uiso 1 1 calc R . .
C20 C 0.54339(12) 0.0021(3) 0.08167(19) 0.0577(10) Uani 1 1 d . . .
H20A H 0.5268 -0.0707 0.1020 0.087 Uiso 1 1 calc R . .
H20B H 0.5577 -0.0351 0.0440 0.087 Uiso 1 1 calc R . .
H20C H 0.5194 0.0730 0.0630 0.087 Uiso 1 1 calc R . .
H4A H 0.6600(15) 0.155(4) -0.013(2) 0.091(14) Uiso 1 1 d . . .
H4B H 0.5979(11) 0.138(3) -0.0208(16) 0.052(10) Uiso 1 1 d . . .
H4C H 0.6273(13) 0.067(4) -0.0735(19) 0.084(12) Uiso 1 1 d . . .

loop_
_atom_site_aniso_label
_atom_site_aniso_U_11
_atom_site_aniso_U_22
_atom_site_aniso_U_33
_atom_site_aniso_U_23
_atom_site_aniso_U_13
_atom_site_aniso_U_12
Zn 0.02899(17) 0.02785(17) 0.02575(17) -0.00023(16) 0.00856(12) -0.00202(15)
Na 0.0381(6) 0.0290(6) 0.0398(7) 0.0063(5) 0.0055(5) 0.0004(5)
N1 0.0251(11) 0.0271(11) 0.0235(11) -0.0002(11) 0.0056(9) -0.0003(10)
N2 0.0290(12) 0.0385(13) 0.0362(14) 0.0047(12) 0.0058(11) 0.0026(11)
N3 0.0312(12) 0.0344(14) 0.0355(14) -0.0039(11) 0.0084(11) -0.0020(10)
C1 0.0458(18) 0.0383(17) 0.0298(17) -0.0098(14) 0.0128(14) -0.0098(14)
C2 0.058(2) 0.069(3) 0.087(3) -0.037(2) 0.010(2) -0.017(2)
C3 0.065(2) 0.049(2) 0.0390(19) -0.0051(16) 0.0209(17) 0.0029(17)
C4 0.109(4) 0.0301(18) 0.048(2) -0.0103(18) 0.030(3) -0.016(2)
C5 0.0359(16) 0.0394(17) 0.0324(17) 0.0097(14) 0.0117(14) -0.0001(14)
C6 0.0407(18) 0.062(2) 0.0397(19) 0.0172(17) 0.0103(15) 0.0041(16)
C7 0.0420(19) 0.066(2) 0.054(2) 0.0265(19) 0.0121(16) -0.0033(17)
C8 0.066(2) 0.0316(17) 0.058(2) 0.0107(16) 0.0157(19) 0.0097(16)
C9 0.0340(16) 0.051(2) 0.0443(19) -0.0001(15) 0.0175(14) 0.0031(14)
C10 0.0339(15) 0.0334(15) 0.0295(15) -0.0003(14) 0.0101(12) -0.0013(14)
C11 0.056(2) 0.070(2) 0.0309(17) -0.0066(16) 0.0138(15) 0.0005(18)
C12 0.0379(17) 0.0446(19) 0.057(2) -0.0032(16) 0.0019(16) -0.0139(15)
C13 0.0314(15) 0.0387(17) 0.0307(16) 0.0007(13) 0.0029(13) -0.0014(12)
C14 0.0326(17) 0.061(2) 0.065(2) -0.0083(19) 0.0148(16) 0.0014(15)
C15 0.0444(19) 0.073(3) 0.049(2) -0.0022(19) -0.0047(17) 0.0002(18)
C16 0.0464(19) 0.0474(19) 0.064(2) 0.0054(18) 0.0243(17) 0.0073(16)
C17 0.0384(17) 0.051(2) 0.0473(19) 0.0200(15) 0.0110(15) 0.0086(14)
C18 0.0487(19) 0.0333(17) 0.064(2) 0.0096(17) 0.0217(17) -0.0013(15)
C19 0.061(2) 0.067(2) 0.058(2) -0.012(2) 0.0276(19) 0.0029(19)
C20 0.051(2) 0.065(2) 0.058(2) -0.0127(18) 0.0139(18) -0.0215(17)

loop_
_atom_type_symbol
_atom_type_description
_atom_type_scat_dispersion_real
_atom_type_scat_dispersion_imag
_atom_type_scat_source
Zn Zn 0.2839 1.4301 'International Tables Vol C Tables 4.2.6.8 and 6.1.1.4'
Na Na 0.0362 0.0249 'International Tables Vol C Tables 4.2.6.8 and 6.1.1.4'
N N 0.0061 0.0033 'International Tables Vol C Tables 4.2.6.8 and 6.1.1.4'
C C 0.0033 0.0016 'International Tables Vol C Tables 4.2.6.8 and 6.1.1.4'
H H 0.0000 0.0000 'International Tables Vol C Tables 4.2.6.8 and 6.1.1.4'

loop_
_geom_angle_atom_site_label_1
_geom_angle_atom_site_label_2
_geom_angle_atom_site_label_3
_geom_angle
_geom_angle_site_symmetry_1
_geom_angle_site_symmetry_3
_geom_angle_publ_flag
N1 Zn C5 120.47(10) . . ?
N1 Zn C1 116.62(10) . . ?
C5 Zn C1 122.90(11) . . ?
N1 Na N2 126.56(8) . . ?
N1 Na N3 148.42(9) . . ?
N2 Na N3 76.12(8) . . ?
N1 Na C4 91.15(9) . . ?
N2 Na C4 110.01(12) . . ?
N3 Na C4 101.45(10) . . ?
C10 N1 Zn 112.37(15) . . ?
C13 N1 Zn 114.60(16) . . ?
C10 N1 Na 104.22(15) . . ?
C13 N1 Na 107.25(15) . . ?
Zn N1 Na 103.36(9) . . ?
C16 N2 C15 108.9(2) . . ?
C16 N2 C17 110.5(2) . . ?
C15 N2 C17 110.1(2) . . ?
C16 N2 Na 107.25(18) . . ?
C15 N2 Na 113.76(19) . . ?
C17 N2 Na 106.35(16) . . ?
C19 N3 C18 111.7(2) . . ?
C19 N3 C20 108.3(2) . . ?
C18 N3 C20 108.5(2) . . ?
C19 N3 Na 110.20(19) . . ?
C18 N3 Na 103.73(16) . . ?
C20 N3 Na 114.41(19) . . ?
C3 C1 C4 106.4(3) . . ?
C3 C1 C2 107.7(3) . . ?
C4 C1 C2 108.3(3) . . ?
C3 C1 Zn 107.50(19) . . ?
C4 C1 Zn 116.6(2) . . ?
C2 C1 Zn 110.0(2) . . ?
C1 C4 Na 108.0(2) . . ?
C8 C5 C6 107.1(2) . . ?
C8 C5 C7 108.1(3) . . ?
C6 C5 C7 107.0(2) . . ?
C8 C5 Zn 113.91(19) . . ?
C6 C5 Zn 110.8(2) . . ?
C7 C5 Zn 109.61(19) . . ?
N1 C10 C9 108.9(2) . . ?
N1 C10 C11 114.2(2) . . ?
C9 C10 C11 109.4(2) . . ?
N1 C10 Na 48.11(12) . . ?
C9 C10 Na 84.99(16) . . ?
C11 C10 Na 85.07(18) . . ?
N1 C13 C14 109.5(2) . . ?
N1 C13 C12 114.9(2) . . ?
C14 C13 C12 108.8(2) . . ?
N1 C13 Na 46.00(12) . . ?
C14 C13 Na 89.31(17) . . ?
C12 C13 Na 158.69(19) . . ?
N2 C17 C18 113.5(2) . . ?
N3 C18 C17 113.9(2) . . ?

loop_
_geom_bond_atom_site_label_1
_geom_bond_atom_site_label_2
_geom_bond_distance
_geom_bond_site_symmetry_2
_geom_bond_publ_flag
Zn N1 2.050(2) . ?
Zn C5 2.054(3) . ?
Zn C1 2.065(3) . ?
Na N1 2.345(2) . ?
Na N2 2.445(2) . ?
Na N3 2.460(2) . ?
Na C4 2.809(4) . ?
N1 C10 1.462(3) . ?
N1 C13 1.467(3) . ?
N2 C16 1.462(4) . ?
N2 C15 1.468(4) . ?
N2 C17 1.474(4) . ?
N3 C19 1.459(4) . ?
N3 C18 1.465(4) . ?
N3 C20 1.467(4) . ?
C1 C3 1.518(4) . ?
C1 C4 1.526(5) . ?
C1 C2 1.534(4) . ?
C5 C8 1.528(4) . ?
C5 C6 1.529(4) . ?
C5 C7 1.534(4) . ?
C9 C10 1.519(4) . ?
C10 C11 1.531(4) . ?
C12 C13 1.538(4) . ?
C13 C14 1.519(4) . ?
C17 C18 1.502(4) . ?
